data_7010225
loop_
_publ_author_name
'Egold, Hans'
'Schwarze, Detlef'
'Schraa, Markus'
'Fl\"orke, Ulrich'

_publ_section_title
;
 The syntheses of novel sulfur centred spirocyclic cluster complexes
 starting from [Re2(\m-H)(\m-SH)(CO)8]
;
_journal_issue 23
_journal_name_full 'Journal of the Chemical Society, Dalton Transactions'
_journal_page_first 4385
_journal_paper_doi 10.1039/b007148j
_journal_year 2000
_chemical_formula_moiety 'C19 H2 O19 Os3 Re2 S'
_chemical_formula_sum 'C19 H2 O19 Os3 Re2 S'
_chemical_formula_weight 1509.27
_chemical_name_systematic
; 
 ? 
;
_space_group_IT_number 14
_symmetry_cell_setting monoclinic
_symmetry_space_group_name_Hall '-P 2yn'
_symmetry_space_group_name_H-M 'P 1 21/n 1'
_atom_sites_solution_hydrogens none
_atom_sites_solution_primary direct
_atom_sites_solution_secondary difmap
_audit_creation_method SHELXL-97
_cell_angle_alpha 90.00
_cell_angle_beta 104.120(10)
_cell_angle_gamma 90.00
_cell_formula_units_Z 4
_cell_length_a 8.805(2)
_cell_length_b 28.614(6)
_cell_length_c 11.870(2)
_cell_measurement_reflns_used 30
_cell_measurement_temperature 193(2)
_cell_measurement_theta_max 15.941
_cell_measurement_theta_min 7.696
_cell_volume 2900.2(10)
_computing_cell_refinement 'Siemens XSCANS'
_computing_data_collection 'Siemens XSCANS'
_computing_data_reduction 'Siemens XSCANS'
_computing_molecular_graphics 'Siemens SHELXTL'
_computing_publication_material 'Siemens SHELXTL'
_computing_structure_refinement 'Siemens SHELXTL'
_computing_structure_solution 'Siemens SHELXTL'
_diffrn_ambient_temperature 203(2)
_diffrn_measured_fraction_theta_full 0.920
_diffrn_measured_fraction_theta_max 0.920
_diffrn_measurement_device 'Siemens P4'
_diffrn_measurement_method '\w scans'
_diffrn_radiation_monochromator graphite
_diffrn_radiation_source 'fine-focus sealed tube'
_diffrn_radiation_type MoK\a
_diffrn_radiation_wavelength 0.71073
_diffrn_reflns_av_R_equivalents 0.0477
_diffrn_reflns_av_sigmaI/netI 0.0710
_diffrn_reflns_limit_h_max 0
_diffrn_reflns_limit_h_min -11
_diffrn_reflns_limit_k_max 37
_diffrn_reflns_limit_k_min -1
_diffrn_reflns_limit_l_max 15
_diffrn_reflns_limit_l_min -14
_diffrn_reflns_number 6354
_diffrn_reflns_theta_full 27.50
_diffrn_reflns_theta_max 27.50
_diffrn_reflns_theta_min 2.49
_diffrn_standards_decay_% 2
_diffrn_standards_interval_count 397
_diffrn_standards_number 3
_exptl_absorpt_coefficient_mu 21.566
_exptl_absorpt_correction_T_max 0.761
_exptl_absorpt_correction_T_min 0.175
_exptl_absorpt_correction_type psi-scan
_exptl_crystal_colour yellow
_exptl_crystal_density_diffrn 3.457
_exptl_crystal_density_meas ?
_exptl_crystal_density_method .
_exptl_crystal_description needle
_exptl_crystal_F_000 2648
_exptl_crystal_size_max 0.40
_exptl_crystal_size_mid 0.08
_exptl_crystal_size_min 0.06
_refine_diff_density_max 1.477
_refine_diff_density_min -0.887
_refine_diff_density_rms 0.404
_refine_ls_extinction_coef 0.00000(5)
_refine_ls_extinction_expression Fc^*^=kFc[1+0.001xFc^2^\l^3^/sin(2\q)]^-1/4^
_refine_ls_extinction_method SHELXL
_refine_ls_goodness_of_fit_ref 1.096
_refine_ls_hydrogen_treatment none
_refine_ls_matrix_type full
_refine_ls_number_parameters 398
_refine_ls_number_reflns 6144
_refine_ls_number_restraints 520
_refine_ls_restrained_S_all 1.053
_refine_ls_R_factor_all 0.1066
_refine_ls_R_factor_gt 0.0527
_refine_ls_shift/su_max 0.790
_refine_ls_shift/su_mean 0.002
_refine_ls_structure_factor_coef Fsqd
_refine_ls_weighting_details 'calc w=1/[\s^2^(Fo^2^)+(0.0674P)^2^+36.2877P] where P=(Fo^2^+2Fc^2^)/3'
_refine_ls_weighting_scheme calc
_refine_ls_wR_factor_gt 0.1216
_refine_ls_wR_factor_ref 0.1667
_reflns_number_gt 3645
_reflns_number_total 6144
_reflns_threshold_expression >2sigma(I)
_cod_data_source_file b007148j.txt
_cod_data_source_block 6
_cod_depositor_comments
;
The following automatic conversions were performed:
'_symmetry_cell_setting' value 'Monoclinic' changed to 'monoclinic'
according to '/home/saulius/struct/CIF-dictionaries/cif_core.dic'
dictionary named 'cif_core.dic' version 2.4.1 from 2010-06-29.

Automatic conversion script
Id: cif_fix_enum 1527 2010-12-29 10:47:43Z saulius 
;
_cod_original_sg_symbol_H-M P2(1)/n
_cod_database_code 7010225

loop_
_symmetry_equiv_pos_as_xyz
'x, y, z'
'-x+1/2, y+1/2, -z+1/2'
'-x, -y, -z'
'x-1/2, -y-1/2, z-1/2'

loop_
_atom_site_label
_atom_site_type_symbol
_atom_site_fract_x
_atom_site_fract_y
_atom_site_fract_z
_atom_site_U_iso_or_equiv
_atom_site_adp_type
_atom_site_occupancy
_atom_site_symmetry_multiplicity
_atom_site_calc_flag
_atom_site_refinement_flags
_atom_site_disorder_assembly
_atom_site_disorder_group
Os1 Os 1.29751(9) 0.15502(3) 1.70480(7) 0.0369(2) Uani 1 1 d U . .
Os2 Os 1.30876(9) 0.05902(3) 1.78417(7) 0.0378(2) Uani 1 1 d U . .
Os3 Os 1.60539(8) 0.10703(3) 1.81381(6) 0.0371(2) Uani 1 1 d U . .
Re1 Re 1.40913(9) 0.18487(3) 1.37406(7) 0.0404(2) Uani 1 1 d U . .
Re2 Re 1.13024(9) 0.11615(3) 1.33239(7) 0.0394(2) Uani 1 1 d U . .
S1 S 1.3349(5) 0.13001(18) 1.5135(4) 0.0363(9) Uani 1 1 d U . .
O1 O 1.335(2) 0.2566(6) 1.6401(15) 0.058(4) Uani 1 1 d U . .
C1 C 1.317(2) 0.2189(8) 1.6598(18) 0.042(4) Uani 1 1 d U . .
O2 O 0.9471(17) 0.1428(6) 1.6056(13) 0.049(4) Uani 1 1 d U . .
C2 C 1.078(2) 0.1496(8) 1.6462(16) 0.039(3) Uani 1 1 d U . .
O3 O 1.258(2) 0.1931(7) 1.9359(13) 0.063(5) Uani 1 1 d U . .
C3 C 1.269(2) 0.1777(8) 1.8498(18) 0.041(4) Uani 1 1 d U . .
C4 C 1.091(2) 0.0469(8) 1.7451(19) 0.044(4) Uani 1 1 d U . .
O4 O 0.9592(19) 0.0374(8) 1.7255(17) 0.073(5) Uani 1 1 d U . .
O5 O 1.419(2) -0.0369(7) 1.8839(14) 0.063(5) Uani 1 1 d U . .
C5 C 1.383(3) -0.0012(8) 1.8514(17) 0.041(4) Uani 1 1 d U . .
O6 O 1.272(2) 0.0915(7) 2.0231(16) 0.067(5) Uani 1 1 d U . .
C6 C 1.287(2) 0.0836(8) 1.9346(19) 0.043(4) Uani 1 1 d U . .
O7 O 1.3350(19) 0.0190(6) 1.5488(14) 0.056(4) Uani 1 1 d U . .
C7 C 1.328(2) 0.0376(8) 1.6312(18) 0.039(3) Uani 1 1 d U . .
O8 O 1.7676(18) 0.0194(6) 1.9318(12) 0.050(4) Uani 1 1 d U . .
C8 C 1.706(2) 0.0506(9) 1.886(2) 0.048(4) Uani 1 1 d U . .
O9 O 1.6536(18) 0.0684(6) 1.5795(14) 0.052(4) Uani 1 1 d U . .
C9 C 1.626(2) 0.0855(8) 1.6601(18) 0.039(4) Uani 1 1 d U . .
O10 O 1.5801(18) 0.1453(6) 2.0513(13) 0.051(4) Uani 1 1 d U . .
C10 C 1.585(2) 0.1330(8) 1.9661(17) 0.042(4) Uani 1 1 d U . .
O11 O 1.9106(18) 0.1628(7) 1.8468(15) 0.056(4) Uani 1 1 d U . .
C11 C 1.794(2) 0.1399(10) 1.8296(18) 0.048(4) Uani 1 1 d U . .
O12 O 1.170(2) 0.2630(6) 1.3846(16) 0.062(4) Uani 1 1 d U . .
C12 C 1.258(2) 0.2327(8) 1.3864(18) 0.040(3) Uani 1 1 d U . .
O13 O 1.4951(19) 0.2430(7) 1.1760(16) 0.064(5) Uani 1 1 d U . .
C13 C 1.458(2) 0.2218(9) 1.2464(18) 0.045(4) Uani 1 1 d U . .
O14 O 1.6678(18) 0.2257(7) 1.5735(15) 0.064(5) Uani 1 1 d U . .
C14 C 1.574(3) 0.2121(9) 1.497(2) 0.050(4) Uani 1 1 d U . .
O15 O 1.640(2) 0.1086(8) 1.3262(17) 0.069(5) Uani 1 1 d U . .
C15 C 1.556(2) 0.1335(10) 1.3422(19) 0.048(4) Uani 1 1 d U . .
O16 O 1.349(2) 0.0343(6) 1.2904(14) 0.057(4) Uani 1 1 d U . .
C16 C 1.271(2) 0.0657(8) 1.3075(17) 0.038(3) Uani 1 1 d U . .
O17 O 0.930(2) 0.1040(9) 1.0831(15) 0.076(6) Uani 1 1 d U . .
C17 C 1.006(3) 0.1099(10) 1.1776(19) 0.057(5) Uani 1 1 d U . .
O18 O 0.900(2) 0.1948(6) 1.3725(16) 0.061(4) Uani 1 1 d U . .
C18 C 0.988(2) 0.1689(9) 1.3627(18) 0.048(4) Uani 1 1 d U . .
O19 O 0.932(2) 0.0454(7) 1.4328(17) 0.064(5) Uani 1 1 d U . .
C19 C 1.006(2) 0.0712(9) 1.3953(19) 0.048(4) Uani 1 1 d U . .

loop_
_atom_site_aniso_label
_atom_site_aniso_U_11
_atom_site_aniso_U_22
_atom_site_aniso_U_33
_atom_site_aniso_U_23
_atom_site_aniso_U_13
_atom_site_aniso_U_12
Os1 0.0335(4) 0.0432(4) 0.0328(4) -0.0014(3) 0.0059(3) 0.0018(3)
Os2 0.0335(4) 0.0461(5) 0.0335(4) 0.0006(3) 0.0077(3) -0.0011(3)
Os3 0.0307(4) 0.0482(5) 0.0309(4) -0.0020(3) 0.0047(3) -0.0004(3)
Re1 0.0336(4) 0.0493(5) 0.0375(4) 0.0044(4) 0.0069(3) -0.0020(3)
Re2 0.0323(4) 0.0509(5) 0.0326(4) 0.0008(3) 0.0035(3) -0.0017(3)
S1 0.033(2) 0.042(3) 0.033(2) 0.0003(18) 0.0049(16) 0.0005(19)
O1 0.078(11) 0.046(7) 0.050(9) 0.003(7) 0.017(8) 0.010(8)
C1 0.038(9) 0.045(6) 0.038(9) -0.003(6) -0.001(7) 0.002(6)
O2 0.041(6) 0.057(10) 0.045(8) 0.003(7) 0.004(6) 0.014(7)
C2 0.036(5) 0.054(10) 0.026(8) 0.006(7) 0.007(5) 0.000(6)
O3 0.072(11) 0.081(13) 0.035(7) -0.014(8) 0.010(7) 0.009(10)
C3 0.035(8) 0.050(8) 0.038(7) -0.006(7) 0.008(6) 0.012(8)
C4 0.036(6) 0.050(10) 0.052(11) -0.013(9) 0.019(6) -0.003(6)
O4 0.037(6) 0.096(15) 0.083(13) -0.007(11) 0.011(8) -0.002(9)
O5 0.089(12) 0.061(9) 0.045(9) 0.016(8) 0.027(8) 0.025(9)
C5 0.054(10) 0.045(6) 0.029(8) -0.002(6) 0.015(8) 0.001(6)
O6 0.085(12) 0.068(12) 0.059(9) -0.010(9) 0.035(9) 0.008(10)
C6 0.035(8) 0.051(10) 0.044(7) -0.001(6) 0.010(7) 0.002(8)
O7 0.062(10) 0.061(11) 0.044(8) -0.005(7) 0.011(7) -0.014(8)
C7 0.031(8) 0.043(8) 0.039(6) 0.007(6) 0.005(6) 0.004(7)
O8 0.058(9) 0.057(9) 0.033(8) 0.005(6) 0.005(6) 0.000(7)
C8 0.032(7) 0.065(9) 0.048(10) 0.010(8) 0.012(8) 0.004(7)
O9 0.047(8) 0.063(11) 0.047(8) -0.012(7) 0.011(6) 0.012(7)
C9 0.035(8) 0.044(11) 0.042(7) -0.005(6) 0.015(7) -0.005(6)
O10 0.056(9) 0.060(10) 0.039(7) -0.014(7) 0.015(7) -0.002(8)
C10 0.038(9) 0.058(11) 0.030(6) -0.004(7) 0.007(5) -0.015(7)
O11 0.046(8) 0.060(11) 0.061(10) 0.003(8) 0.008(7) -0.007(6)
C11 0.037(6) 0.074(13) 0.032(9) 0.001(8) 0.009(6) -0.009(7)
O12 0.067(11) 0.046(10) 0.076(12) 0.005(9) 0.021(9) 0.012(7)
C12 0.038(8) 0.046(6) 0.041(10) 0.005(7) 0.019(7) -0.006(5)
O13 0.045(9) 0.078(13) 0.069(11) 0.030(9) 0.016(8) -0.002(8)
C13 0.044(10) 0.055(11) 0.041(8) -0.003(7) 0.020(7) -0.003(8)
O14 0.043(8) 0.085(14) 0.060(10) -0.008(9) 0.002(6) -0.020(8)
C14 0.042(9) 0.050(11) 0.052(9) 0.002(8) -0.001(7) -0.006(7)
O15 0.050(9) 0.087(14) 0.074(12) 0.015(10) 0.024(8) 0.023(9)
C15 0.033(7) 0.071(11) 0.041(10) 0.005(8) 0.008(7) 0.007(7)
O16 0.074(11) 0.058(10) 0.042(8) -0.004(8) 0.018(7) 0.005(7)
C16 0.038(8) 0.042(7) 0.031(8) 0.003(6) 0.000(6) -0.006(5)
O17 0.056(10) 0.121(18) 0.043(8) -0.010(10) -0.003(7) -0.012(11)
C17 0.054(11) 0.064(14) 0.040(7) 0.013(7) -0.014(7) 0.008(8)
O18 0.075(11) 0.048(10) 0.065(11) 0.015(8) 0.026(9) 0.021(7)
C18 0.040(7) 0.064(10) 0.040(9) 0.032(8) 0.012(7) 0.021(7)
O19 0.072(11) 0.051(10) 0.077(12) 0.012(9) 0.032(9) -0.003(8)
C19 0.032(8) 0.062(10) 0.045(10) 0.012(9) -0.001(6) -0.002(6)

loop_
_atom_type_symbol
_atom_type_description
_atom_type_scat_dispersion_real
_atom_type_scat_dispersion_imag
_atom_type_scat_source
C C 0.0033 0.0016 'International Tables Vol C Tables 4.2.6.8 and 6.1.1.4'
H H 0.0000 0.0000 'International Tables Vol C Tables 4.2.6.8 and 6.1.1.4'
O O 0.0106 0.0060 'International Tables Vol C Tables 4.2.6.8 and 6.1.1.4'
S S 0.1246 0.1234 'International Tables Vol C Tables 4.2.6.8 and 6.1.1.4'
Re Re -1.0185 7.2310 'International Tables Vol C Tables 4.2.6.8 and 6.1.1.4'
Os Os -1.2165 7.6030 'International Tables Vol C Tables 4.2.6.8 and 6.1.1.4'

loop_
_geom_angle_atom_site_label_1
_geom_angle_atom_site_label_2
_geom_angle_atom_site_label_3
_geom_angle
_geom_angle_site_symmetry_1
_geom_angle_site_symmetry_3
_geom_angle_publ_flag
C2 Os1 C3 90.7(8) . . ?
C2 Os1 C1 97.3(9) . . ?
C3 Os1 C1 88.1(10) . . ?
C2 Os1 S1 89.5(6) . . ?
C3 Os1 S1 176.9(7) . . ?
C1 Os1 S1 88.8(6) . . ?
C2 Os1 Os2 89.6(7) . . ?
C3 Os1 Os2 91.8(7) . . ?
C1 Os1 Os2 173.1(6) . . ?
S1 Os1 Os2 91.28(13) . . ?
C2 Os1 Os3 147.7(7) . . ?
C3 Os1 Os3 94.0(6) . . ?
C1 Os1 Os3 114.7(6) . . ?
S1 Os1 Os3 87.45(11) . . ?
Os2 Os1 Os3 58.40(3) . . ?
C4 Os2 C5 99.1(10) . . ?
C4 Os2 C7 91.6(8) . . ?
C5 Os2 C7 90.3(8) . . ?
C4 Os2 C6 88.4(9) . . ?
C5 Os2 C6 92.4(9) . . ?
C7 Os2 C6 177.3(9) . . ?
C4 Os2 Os3 161.3(7) . . ?
C5 Os2 Os3 99.6(7) . . ?
C7 Os2 Os3 88.9(6) . . ?
C6 Os2 Os3 90.2(6) . . ?
C4 Os2 Os1 98.1(7) . . ?
C5 Os2 Os1 162.7(7) . . ?
C7 Os2 Os1 90.0(6) . . ?
C6 Os2 Os1 87.3(7) . . ?
Os3 Os2 Os1 63.13(3) . . ?
C11 Os3 C8 94.3(10) . . ?
C11 Os3 C9 88.2(9) . . ?
C8 Os3 C9 90.6(10) . . ?
C11 Os3 C10 89.8(9) . . ?
C8 Os3 C10 92.6(10) . . ?
C9 Os3 C10 176.3(9) . . ?
C11 Os3 Os2 178.0(8) . . ?
C8 Os3 Os2 87.7(7) . . ?
C9 Os3 Os2 91.4(6) . . ?
C10 Os3 Os2 90.5(5) . . ?
C11 Os3 Os1 119.5(8) . . ?
C8 Os3 Os1 146.2(7) . . ?
C9 Os3 Os1 91.3(6) . . ?
C10 Os3 Os1 87.1(6) . . ?
Os2 Os3 Os1 58.47(3) . . ?
C12 Re1 C14 93.6(10) . . ?
C12 Re1 C13 88.0(9) . . ?
C14 Re1 C13 95.6(10) . . ?
C12 Re1 C15 173.7(9) . . ?
C14 Re1 C15 92.1(10) . . ?
C13 Re1 C15 88.6(9) . . ?
C12 Re1 S1 95.6(6) . . ?
C14 Re1 S1 91.3(7) . . ?
C13 Re1 S1 172.0(7) . . ?
C15 Re1 S1 87.2(7) . . ?
C12 Re1 Re2 85.8(6) . . ?
C14 Re1 Re2 142.2(7) . . ?
C13 Re1 Re2 122.1(7) . . ?
C15 Re1 Re2 91.5(7) . . ?
S1 Re1 Re2 51.39(11) . . ?
C17 Re2 C19 93.7(10) . . ?
C17 Re2 C16 91.2(10) . . ?
C19 Re2 C16 90.5(9) . . ?
C17 Re2 C18 90.4(10) . . ?
C19 Re2 C18 89.7(10) . . ?
C16 Re2 C18 178.3(9) . . ?
C17 Re2 S1 167.9(8) . . ?
C19 Re2 S1 97.5(6) . . ?
C16 Re2 S1 84.0(6) . . ?
C18 Re2 S1 94.3(7) . . ?
C17 Re2 Re1 117.4(8) . . ?
C19 Re2 Re1 148.9(6) . . ?
C16 Re2 Re1 89.1(6) . . ?
C18 Re2 Re1 89.9(7) . . ?
S1 Re2 Re1 51.53(12) . . ?
Re2 S1 Os1 127.6(2) . . ?
Re2 S1 Re1 77.08(14) . . ?
Os1 S1 Re1 122.9(2) . . ?
O1 C1 Os1 175.6(19) . . ?
O2 C2 Os1 174(2) . . ?
O3 C3 Os1 176(2) . . ?
O4 C4 Os2 176(2) . . ?
O5 C5 Os2 176(2) . . ?
O6 C6 Os2 171(2) . . ?
O7 C7 Os2 170.0(19) . . ?
O8 C8 Os3 176(2) . . ?
O9 C9 Os3 170.2(19) . . ?
O10 C10 Os3 176(2) . . ?
O11 C11 Os3 175(2) . . ?
O12 C12 Re1 173.8(18) . . ?
O13 C13 Re1 176(2) . . ?
O14 C14 Re1 175(2) . . ?
O15 C15 Re1 175(2) . . ?
O16 C16 Re2 176.6(18) . . ?
O17 C17 Re2 177(3) . . ?
O18 C18 Re2 173(2) . . ?
O19 C19 Re2 179(2) . . ?

loop_
_geom_bond_atom_site_label_1
_geom_bond_atom_site_label_2
_geom_bond_distance
_geom_bond_site_symmetry_2
_geom_bond_publ_flag
Os1 C2 1.892(19) . ?
Os1 C3 1.91(2) . ?
Os1 C1 1.92(2) . ?
Os1 S1 2.478(5) . ?
Os1 Os2 2.8979(13) . ?
Os1 Os3 3.0326(12) . ?
Os2 C4 1.89(2) . ?
Os2 C5 1.94(2) . ?
Os2 C7 1.96(2) . ?
Os2 C6 1.97(2) . ?
Os2 Os3 2.8956(12) . ?
Os3 C11 1.88(2) . ?
Os3 C8 1.94(2) . ?
Os3 C9 1.98(2) . ?
Os3 C10 2.00(2) . ?
Re1 C12 1.94(2) . ?
Re1 C14 1.95(2) . ?
Re1 C13 1.98(2) . ?
Re1 C15 2.05(2) . ?
Re1 S1 2.482(5) . ?
Re1 Re2 3.0900(13) . ?
Re2 C17 1.90(2) . ?
Re2 C19 1.95(2) . ?
Re2 C16 1.97(2) . ?
Re2 C18 2.05(2) . ?
Re2 S1 2.477(5) . ?
O1 C1 1.12(3) . ?
O2 C2 1.15(2) . ?
O3 C3 1.14(2) . ?
C4 O4 1.16(3) . ?
O5 C5 1.11(3) . ?
O6 C6 1.12(3) . ?
O7 C7 1.13(3) . ?
O8 C8 1.12(3) . ?
O9 C9 1.15(2) . ?
O10 C10 1.08(2) . ?
O11 C11 1.19(3) . ?
O12 C12 1.16(3) . ?
O13 C13 1.14(3) . ?
O14 C14 1.13(3) . ?
O15 C15 1.08(3) . ?
O16 C16 1.18(3) . ?
O17 C17 1.17(3) . ?
O18 C18 1.10(3) . ?
O19 C19 1.15(3) . ?
